data_7007017
loop_
_publ_author_name
'Liu, Fenghui'
'Chen, Wanzhi'
'Wang, Daqi'

_publ_section_title
;
 Synthesis and characterization of amidate bridged dimeric and
 oligomeric platinum complexes having short platinum-platinum
 interactions.
;
_journal_issue 28
_journal_name_full 'Dalton transactions (Cambridge, England : 2003)'
_journal_page_first 3445
_journal_page_last 3453
_journal_paper_doi 10.1039/b516410a
_journal_year 2006
_chemical_formula_sum 'C23.5 H53 N9 O13.5 Pt2'
_chemical_formula_weight 1067.93
_chemical_name_systematic
;
?
;
_space_group_IT_number 2
_symmetry_cell_setting triclinic
_symmetry_space_group_name_Hall '-P 1'
_symmetry_space_group_name_H-M 'P -1'
_atom_sites_solution_hydrogens geom
_atom_sites_solution_primary direct
_atom_sites_solution_secondary difmap
_audit_creation_method SHELXL-97
_cell_angle_alpha 106.182(3)
_cell_angle_beta 109.348(3)
_cell_angle_gamma 98.395(3)
_cell_formula_units_Z 2
_cell_length_a 10.220(2)
_cell_length_b 14.711(3)
_cell_length_c 14.962(3)
_cell_measurement_temperature 153(2)
_cell_volume 1966.6(7)
_computing_cell_refinement 'Bruker SMART'
_computing_data_collection 'Bruker SMART'
_computing_data_reduction 'Bruker SAINT'
_computing_molecular_graphics 'Bruker SHELXTL'
_computing_publication_material 'Bruker SHELXTL'
_computing_structure_refinement 'SHELXL-97 (Sheldrick, 1997)'
_computing_structure_solution 'SHELXS-97 (Sheldrick, 1990)'
_diffrn_ambient_temperature 153(2)
_diffrn_measured_fraction_theta_full 0.814
_diffrn_measured_fraction_theta_max 0.814
_diffrn_measurement_device_type 'CCD area detector'
_diffrn_measurement_method 'phi and omega scans'
_diffrn_radiation_monochromator graphite
_diffrn_radiation_source 'fine-focus sealed tube'
_diffrn_radiation_type MoK\a
_diffrn_radiation_wavelength 0.71073
_diffrn_reflns_av_R_equivalents 0.0397
_diffrn_reflns_av_sigmaI/netI 0.0506
_diffrn_reflns_limit_h_max 10
_diffrn_reflns_limit_h_min -11
_diffrn_reflns_limit_k_max 11
_diffrn_reflns_limit_k_min -16
_diffrn_reflns_limit_l_max 16
_diffrn_reflns_limit_l_min -11
_diffrn_reflns_number 6476
_diffrn_reflns_theta_full 23.98
_diffrn_reflns_theta_max 23.98
_diffrn_reflns_theta_min 4.64
_exptl_absorpt_coefficient_mu 7.172
_exptl_absorpt_correction_T_max 0.5341
_exptl_absorpt_correction_T_min 0.3933
_exptl_absorpt_correction_type multi-scan
_exptl_absorpt_process_details sadabs
_exptl_crystal_colour yellow
_exptl_crystal_density_diffrn 1.803
_exptl_crystal_density_method 'not measured'
_exptl_crystal_description prism
_exptl_crystal_F_000 1042
_exptl_crystal_size_max 0.16
_exptl_crystal_size_mid 0.10
_exptl_crystal_size_min 0.10
_refine_diff_density_max 3.903
_refine_diff_density_min -1.404
_refine_diff_density_rms 0.206
_refine_ls_extinction_method none
_refine_ls_goodness_of_fit_ref 1.040
_refine_ls_hydrogen_treatment constr
_refine_ls_matrix_type full
_refine_ls_number_parameters 477
_refine_ls_number_reflns 5008
_refine_ls_number_restraints 675
_refine_ls_restrained_S_all 1.017
_refine_ls_R_factor_all 0.0611
_refine_ls_R_factor_gt 0.0468
_refine_ls_shift/su_max 0.006
_refine_ls_shift/su_mean 0.000
_refine_ls_structure_factor_coef Fsqd
_refine_ls_weighting_details 'calc w=1/[\s^2^(Fo^2^)+(0.0845P)^2^+5.9386P] where P=(Fo^2^+2Fc^2^)/3'
_refine_ls_weighting_scheme calc
_refine_ls_wR_factor_gt 0.1236
_refine_ls_wR_factor_ref 0.1326
_reflns_number_gt 3927
_reflns_number_total 5008
_reflns_threshold_expression >2sigma(I)
_cod_data_source_file b516410a.txt
_cod_data_source_block cy
_cod_original_sg_symbol_H-M P-1
_cod_original_formula_sum 'C23.50 H53 N9 O13.50 Pt2'
_cod_database_code 7007017

loop_
_symmetry_equiv_pos_as_xyz
'x, y, z'
'-x, -y, -z'

loop_
_atom_site_label
_atom_site_type_symbol
_atom_site_fract_x
_atom_site_fract_y
_atom_site_fract_z
_atom_site_U_iso_or_equiv
_atom_site_adp_type
_atom_site_occupancy
_atom_site_symmetry_multiplicity
_atom_site_calc_flag
_atom_site_refinement_flags
_atom_site_disorder_assembly
_atom_site_disorder_group
Pt1 Pt 0.66618(4) 0.81390(3) 0.29301(3) 0.02486(18) Uani 1 1 d . . .
Pt2 Pt 0.53099(4) 0.93713(3) 0.21570(3) 0.02609(18) Uani 1 1 d . C .
O1 O 0.3607(10) 0.8304(7) 0.1860(7) 0.050(3) Uani 1 1 d . . .
N2 N 0.5674(10) 0.8581(8) 0.0996(8) 0.036(3) Uani 1 1 d U . .
H2 H 0.5164 0.8612 0.0408 0.043 Uiso 1 1 calc R . .
N3 N 0.8648(10) 0.9057(7) 0.3753(7) 0.031(2) Uani 1 1 d . . .
H3D H 0.9146 0.9055 0.3348 0.047 Uiso 1 1 calc R . .
H3F H 0.9118 0.8855 0.4263 0.047 Uiso 1 1 calc R . .
H3E H 0.8575 0.9675 0.4017 0.047 Uiso 1 1 calc R . .
N4 N 0.6059(11) 0.8438(8) 0.4120(7) 0.037(3) Uani 1 1 d . . .
H4F H 0.5152 0.8515 0.3916 0.055 Uiso 1 1 calc R . .
H4D H 0.6675 0.9000 0.4617 0.055 Uiso 1 1 calc R . .
H4E H 0.6080 0.7933 0.4359 0.055 Uiso 1 1 calc R . .
N5 N 0.6878(11) 1.0545(7) 0.2425(8) 0.035(3) Uani 1 1 d . . .
H5A H 0.7745 1.0388 0.2555 0.042 Uiso 1 1 calc R A 1
H5B H 0.6672 1.0738 0.1871 0.042 Uiso 1 1 calc R A 1
N6 N 0.4893(10) 1.0332(7) 0.3254(8) 0.031(2) Uani 1 1 d D . .
H6A H 0.3926 1.0182 0.3120 0.037 Uiso 1 1 calc R B 1
H6B H 0.5385 1.0300 0.3879 0.037 Uiso 1 1 calc R B 1
N7 N 0.7734(11) 0.0981(8) 0.5941(8) 0.0401(15) Uani 1 1 d DU . .
N8 N 0.2544(11) 0.9140(8) 0.9789(8) 0.0401(15) Uani 1 1 d DU . .
N9 N 0.9391(12) 0.8976(9) 0.6319(9) 0.0401(15) Uani 1 1 d U . .
N1 N 0.4782(8) 0.7131(6) 0.2098(6) 0.0158(19) Uani 1 1 d U . .
H1 H 0.4749 0.6503 0.1952 0.019 Uiso 1 1 calc RD . .
O2 O 0.7232(8) 0.7810(6) 0.1742(6) 0.035(2) Uani 1 1 d . . .
O3 O 0.5661(11) 0.6446(7) 0.3944(7) 0.053(3) Uani 1 1 d . . .
O4 O 0.6410(11) 0.0806(9) 0.5722(9) 0.067(3) Uani 1 1 d DU . .
O5 O 0.8120(9) 0.0354(7) 0.5397(7) 0.052(3) Uani 1 1 d DU . .
O6 O 0.8613(15) 0.1688(11) 0.6575(11) 0.117(5) Uani 1 1 d DU . .
O7 O 0.3329(16) 0.8919(12) 0.9390(11) 0.121(3) Uani 1 1 d DU . .
O8 O 0.1585(14) 0.8960(12) 0.9958(11) 0.121(3) Uani 1 1 d DU . .
O9 O 0.3536(15) 0.9932(10) 1.0701(10) 0.121(3) Uani 1 1 d DU . .
O10 O 0.8144(10) 0.8529(8) 0.6048(7) 0.057(3) Uani 1 1 d U . .
O11 O 1.0047(10) 0.8842(7) 0.5707(7) 0.045(2) Uani 1 1 d U . .
O12 O 1.0106(10) 0.9591(9) 0.7195(7) 0.065(3) Uani 1 1 d U . .
O13 O 0.1961(15) -0.0140(14) 0.2051(11) 0.130(6) Uani 1 1 d DU . .
H13D H 0.1167 -0.0152 0.2291 0.156 Uiso 1 1 d R . .
H13C H 0.2239 0.0505 0.1986 0.156 Uiso 1 1 d RD . .
O14 O 1.092(2) 0.5749(17) 0.744(2) 0.096(7) Uani 0.50 1 d PDU . .
C1 C 0.3601(13) 0.7402(9) 0.1769(9) 0.037(3) Uani 1 1 d D . .
C2 C 0.2251(13) 0.6571(10) 0.1301(11) 0.047(4) Uani 1 1 d . . .
C3 C 0.2171(19) 0.6046(13) 0.2031(16) 0.083(6) Uani 1 1 d . . .
H3A H 0.1291 0.5507 0.1708 0.125 Uiso 1 1 calc R . .
H3B H 0.2161 0.6509 0.2642 0.125 Uiso 1 1 calc R . .
H3C H 0.3009 0.5782 0.2215 0.125 Uiso 1 1 calc R . .
C4 C 0.0915(13) 0.6931(10) 0.0972(12) 0.050(4) Uani 1 1 d . . .
H4A H 0.0060 0.6376 0.0677 0.075 Uiso 1 1 calc R . .
H4B H 0.0937 0.7229 0.0465 0.075 Uiso 1 1 calc R . .
H4C H 0.0886 0.7419 0.1558 0.075 Uiso 1 1 calc R . .
C5 C 0.2311(14) 0.5865(10) 0.0331(12) 0.066(5) Uani 1 1 d D . .
H5C H 0.3208 0.5665 0.0511 0.099 Uiso 1 1 calc RD . .
H5D H 0.2270 0.6203 -0.0153 0.099 Uiso 1 1 calc R . .
H5E H 0.1492 0.5284 0.0026 0.099 Uiso 1 1 calc R . .
C6 C 0.6530(12) 0.8035(9) 0.0968(9) 0.033(3) Uani 1 1 d . . .
C7 C 0.6892(14) 0.7619(10) 0.0038(9) 0.040(3) Uani 1 1 d . . .
C8 C 0.6954(15) 0.6578(11) -0.0115(11) 0.049(4) Uani 1 1 d . . .
H8A H 0.7187 0.6321 -0.0706 0.074 Uiso 1 1 calc R . .
H8B H 0.6020 0.6180 -0.0225 0.074 Uiso 1 1 calc R . .
H8C H 0.7696 0.6553 0.0486 0.074 Uiso 1 1 calc R . .
C9 C 0.5726(18) 0.7670(15) -0.0928(11) 0.074(6) Uani 1 1 d . . .
H9A H 0.5691 0.8353 -0.0824 0.111 Uiso 1 1 calc R . .
H9B H 0.4784 0.7272 -0.1051 0.111 Uiso 1 1 calc R . .
H9C H 0.5973 0.7417 -0.1513 0.111 Uiso 1 1 calc R . .
C10 C 0.8357(15) 0.8283(11) 0.0248(12) 0.051(4) Uani 1 1 d . . .
H10A H 0.8283 0.8957 0.0346 0.076 Uiso 1 1 calc R . .
H10B H 0.8628 0.8045 -0.0328 0.076 Uiso 1 1 calc R . .
H10C H 0.9088 0.8266 0.0859 0.076 Uiso 1 1 calc R . .
C11 C 0.7533(13) 0.7065(9) 0.3456(9) 0.032(3) Uani 1 1 d . . .
H11 H 0.8250 0.7389 0.4170 0.038 Uiso 1 1 calc R . .
C12 C 0.6347(15) 0.6319(10) 0.3419(11) 0.043(3) Uani 1 1 d . . .
C13 C 0.6165(16) 0.5347(9) 0.2627(11) 0.049(4) Uani 1 1 d . . .
H13A H 0.6581 0.4896 0.2951 0.058 Uiso 1 1 calc R . .
H13B H 0.5136 0.5027 0.2195 0.058 Uiso 1 1 calc R . .
C14 C 0.6959(16) 0.5617(10) 0.2023(11) 0.058(4) Uani 1 1 d D . .
H14A H 0.6342 0.5809 0.1479 0.070 Uiso 1 1 calc R . .
H14B H 0.7307 0.5065 0.1717 0.070 Uiso 1 1 calc R . .
C15 C 0.8232(13) 0.6498(10) 0.2812(10) 0.048(4) Uani 1 1 d D . .
H15A H 0.9011 0.6275 0.3221 0.057 Uiso 1 1 calc R . .
H15B H 0.8626 0.6899 0.2482 0.057 Uiso 1 1 calc R . .
C16 C 0.695(3) 1.1382(19) 0.336(2) 0.036(4) Uani 0.504(15) 1 d PDU C 1
H16 H 0.7529 1.1309 0.4006 0.043 Uiso 0.504(15) 1 calc PR C 1
C17 C 0.538(3) 1.1336(12) 0.3236(18) 0.039(4) Uani 0.504(15) 1 d PDU C 1
H17 H 0.4799 1.1414 0.2592 0.047 Uiso 0.504(15) 1 calc PR C 1
C18 C 0.5472(14) 1.2147(8) 0.4174(10) 0.040(2) Uani 0.504(15) 1 d PDU C 1
H18A H 0.4497 1.2099 0.4177 0.048 Uiso 0.504(15) 1 calc PR C 1
H18B H 0.6080 1.2043 0.4788 0.048 Uiso 0.504(15) 1 calc PR C 1
C19 C 0.610(3) 1.3179(13) 0.422(2) 0.039(4) Uani 0.504(15) 1 d PDU C 1
H19A H 0.6125 1.3687 0.4822 0.047 Uiso 0.504(15) 1 calc PR C 1
H19B H 0.5523 1.3301 0.3604 0.047 Uiso 0.504(15) 1 calc PR C 1
C20 C 0.763(3) 1.3167(18) 0.4267(18) 0.042(4) Uani 0.504(15) 1 d PDU C 1
H20A H 0.8159 1.3010 0.4866 0.050 Uiso 0.504(15) 1 calc PR C 1
H20B H 0.8148 1.3827 0.4348 0.050 Uiso 0.504(15) 1 calc PR C 1
C21 C 0.7604(15) 1.2393(9) 0.3289(10) 0.043(3) Uani 0.504(15) 1 d PDU C 1
H21A H 0.8584 1.2437 0.3297 0.052 Uiso 0.504(15) 1 calc PR C 1
H21B H 0.6987 1.2483 0.2669 0.052 Uiso 0.504(15) 1 calc PR C 1
C16' C 0.652(3) 1.1488(19) 0.285(2) 0.038(4) Uani 0.496(15) 1 d PDU C 2
H16' H 0.5672 1.1544 0.2308 0.045 Uiso 0.496(15) 1 calc PR C 2
C17' C 0.606(3) 1.1310(15) 0.368(2) 0.034(4) Uani 0.496(15) 1 d PDU C 2
H17' H 0.6917 1.1268 0.4216 0.041 Uiso 0.496(15) 1 calc PR C 2
C18' C 0.5472(14) 1.2147(8) 0.4174(10) 0.040(2) Uani 0.496(15) 1 d PDU C 2
H18C H 0.5267 1.2042 0.4745 0.048 Uiso 0.496(15) 1 calc PR C 2
H18D H 0.4587 1.2194 0.3676 0.048 Uiso 0.496(15) 1 calc PR C 2
C19' C 0.674(3) 1.3087(16) 0.4553(19) 0.039(4) Uani 0.496(15) 1 d PDU C 2
H19C H 0.6473 1.3660 0.4911 0.047 Uiso 0.496(15) 1 calc PR C 2
H19D H 0.7600 1.3011 0.5047 0.047 Uiso 0.496(15) 1 calc PR C 2
C20' C 0.712(3) 1.3301(15) 0.371(2) 0.042(4) Uani 0.496(15) 1 d PDU C 2
H20C H 0.6279 1.3360 0.3180 0.050 Uiso 0.496(15) 1 calc PR C 2
H20D H 0.7910 1.3908 0.3978 0.050 Uiso 0.496(15) 1 calc PR C 2
C21' C 0.7604(15) 1.2393(9) 0.3289(10) 0.043(3) Uani 0.496(15) 1 d PDU C 2
H21C H 0.7964 1.2485 0.2773 0.052 Uiso 0.496(15) 1 calc PR C 2
H21D H 0.8417 1.2347 0.3846 0.052 Uiso 0.496(15) 1 calc PR C 2
C22 C 0.976(3) 0.5945(18) 0.7155(18) 0.056(6) Uani 0.50 1 d PDU . .
C23 C 0.876(2) 0.579(2) 0.6080(19) 0.072(6) Uani 0.50 1 d PDU . .
H23A H 0.8464 0.5091 0.5656 0.086 Uiso 0.50 1 calc PR . .
H23B H 0.9267 0.6169 0.5780 0.086 Uiso 0.50 1 calc PR . .
C24 C 0.744(3) 0.615(2) 0.612(2) 0.066(6) Uani 0.50 1 d PDU . .
H24A H 0.7271 0.6623 0.5761 0.079 Uiso 0.50 1 calc PR . .
H24B H 0.6571 0.5595 0.5820 0.079 Uiso 0.50 1 calc PR . .
C25 C 0.786(3) 0.663(2) 0.722(2) 0.068(6) Uani 0.50 1 d PDU . .
H25A H 0.7718 0.7301 0.7351 0.081 Uiso 0.50 1 calc PR . .
H25B H 0.7192 0.6262 0.7432 0.081 Uiso 0.50 1 calc PR . .
C26 C 0.935(3) 0.671(2) 0.788(2) 0.069(6) Uani 0.50 1 d PDU . .
H26A H 0.9395 0.6537 0.8478 0.082 Uiso 0.50 1 calc PR . .
H26B H 0.9988 0.7372 0.8096 0.082 Uiso 0.50 1 calc PR . .

loop_
_atom_site_aniso_label
_atom_site_aniso_U_11
_atom_site_aniso_U_22
_atom_site_aniso_U_33
_atom_site_aniso_U_23
_atom_site_aniso_U_13
_atom_site_aniso_U_12
Pt1 0.0181(3) 0.0228(3) 0.0246(3) -0.0002(2) 0.0049(2) 0.00428(19)
Pt2 0.0189(3) 0.0233(3) 0.0293(3) 0.0012(2) 0.0080(2) 0.0056(2)
O1 0.048(6) 0.042(6) 0.053(6) 0.005(5) 0.023(5) 0.011(5)
N2 0.026(5) 0.038(6) 0.035(5) 0.000(4) 0.009(4) 0.016(4)
N3 0.021(5) 0.029(6) 0.035(6) 0.002(5) 0.008(4) 0.007(4)
N4 0.036(6) 0.041(7) 0.032(6) 0.002(5) 0.017(5) 0.020(5)
N5 0.034(6) 0.037(6) 0.039(6) 0.011(5) 0.023(5) 0.011(5)
N6 0.027(5) 0.020(6) 0.041(6) 0.005(5) 0.014(5) 0.004(4)
N7 0.036(3) 0.065(4) 0.051(3) 0.035(3) 0.035(3) 0.030(3)
N8 0.036(3) 0.065(4) 0.051(3) 0.035(3) 0.035(3) 0.030(3)
N9 0.036(3) 0.065(4) 0.051(3) 0.035(3) 0.035(3) 0.030(3)
N1 0.006(4) 0.008(4) 0.028(4) 0.005(3) 0.001(3) 0.002(3)
O2 0.026(5) 0.047(6) 0.029(5) 0.005(4) 0.013(4) 0.014(4)
O3 0.063(7) 0.048(6) 0.048(6) 0.017(5) 0.027(5) 0.004(5)
O4 0.066(7) 0.088(8) 0.086(7) 0.053(6) 0.049(6) 0.042(6)
O5 0.037(5) 0.072(7) 0.048(6) 0.010(5) 0.028(4) 0.014(5)
O6 0.096(9) 0.088(10) 0.109(10) -0.033(8) 0.038(8) -0.004(8)
O7 0.131(7) 0.130(7) 0.107(6) 0.049(6) 0.035(6) 0.065(6)
O8 0.131(7) 0.130(7) 0.107(6) 0.049(6) 0.035(6) 0.065(6)
O9 0.131(7) 0.130(7) 0.107(6) 0.049(6) 0.035(6) 0.065(6)
O10 0.031(5) 0.071(7) 0.059(6) 0.021(5) 0.017(4) -0.012(5)
O11 0.044(5) 0.042(6) 0.046(5) 0.016(4) 0.011(4) 0.016(4)
O12 0.037(5) 0.092(8) 0.036(6) -0.009(5) 0.012(4) 0.001(5)
O13 0.080(9) 0.190(14) 0.108(10) 0.018(9) 0.034(8) 0.070(9)
O14 0.090(14) 0.059(12) 0.144(16) 0.042(12) 0.045(13) 0.023(11)
C1 0.036(8) 0.025(8) 0.036(7) -0.002(6) 0.014(6) -0.006(6)
C2 0.017(7) 0.039(9) 0.052(9) -0.001(7) -0.006(6) -0.004(6)
C3 0.051(11) 0.056(12) 0.134(18) 0.046(12) 0.022(11) -0.001(9)
C4 0.021(7) 0.025(8) 0.081(11) 0.001(7) 0.010(7) -0.006(6)
C5 0.028(8) 0.033(9) 0.090(12) -0.014(8) -0.005(8) 0.012(7)
C6 0.019(6) 0.036(8) 0.034(7) 0.003(6) 0.007(6) 0.007(6)
C7 0.040(8) 0.051(9) 0.033(7) 0.011(6) 0.015(6) 0.025(7)
C8 0.045(8) 0.053(10) 0.041(8) -0.005(7) 0.021(7) 0.018(7)
C9 0.069(11) 0.124(17) 0.030(8) 0.015(9) 0.020(8) 0.055(11)
C10 0.058(10) 0.058(10) 0.071(10) 0.035(8) 0.046(9) 0.039(8)
C11 0.030(7) 0.028(7) 0.031(7) 0.011(6) 0.004(5) 0.011(6)
C12 0.045(8) 0.030(8) 0.042(8) 0.008(6) 0.005(7) 0.007(6)
C13 0.056(9) 0.019(7) 0.059(9) 0.005(7) 0.018(8) 0.005(6)
C14 0.082(12) 0.032(9) 0.049(9) 0.001(7) 0.024(9) 0.014(8)
C15 0.040(8) 0.044(9) 0.049(9) 0.003(7) 0.011(7) 0.023(7)
C16 0.045(7) 0.027(6) 0.048(7) 0.009(6) 0.033(6) 0.015(6)
C17 0.050(7) 0.027(6) 0.047(7) 0.011(6) 0.031(6) 0.010(6)
C18 0.051(5) 0.028(4) 0.048(5) 0.007(4) 0.031(4) 0.012(4)
C19 0.049(7) 0.024(6) 0.049(7) 0.010(6) 0.025(6) 0.015(6)
C20 0.050(7) 0.028(6) 0.051(7) 0.011(6) 0.025(6) 0.011(6)
C21 0.050(5) 0.028(4) 0.052(5) 0.010(4) 0.026(4) 0.009(4)
C16' 0.050(7) 0.027(6) 0.045(7) 0.012(6) 0.030(6) 0.012(6)
C17' 0.050(7) 0.022(6) 0.044(7) 0.012(6) 0.032(6) 0.015(6)
C18' 0.051(5) 0.028(4) 0.048(5) 0.007(4) 0.031(4) 0.012(4)
C19' 0.054(7) 0.023(6) 0.047(7) 0.008(6) 0.029(6) 0.016(6)
C20' 0.052(7) 0.025(6) 0.052(7) 0.013(6) 0.024(6) 0.011(6)
C21' 0.050(5) 0.028(4) 0.052(5) 0.010(4) 0.026(4) 0.009(4)
C22 0.054(11) 0.036(10) 0.111(13) 0.045(10) 0.053(10) 0.024(9)
C23 0.070(11) 0.048(11) 0.103(12) 0.006(10) 0.066(10) -0.006(10)
C24 0.066(11) 0.048(11) 0.098(12) 0.032(10) 0.046(10) 0.015(9)
C25 0.066(11) 0.060(11) 0.101(12) 0.032(10) 0.057(10) 0.023(10)
C26 0.073(11) 0.055(11) 0.095(12) 0.036(10) 0.050(10) 0.009(10)

loop_
_atom_type_symbol
_atom_type_description
_atom_type_scat_dispersion_real
_atom_type_scat_dispersion_imag
_atom_type_scat_source
C C 0.0033 0.0016 'International Tables Vol C Tables 4.2.6.8 and 6.1.1.4'
H H 0.0000 0.0000 'International Tables Vol C Tables 4.2.6.8 and 6.1.1.4'
N N 0.0061 0.0033 'International Tables Vol C Tables 4.2.6.8 and 6.1.1.4'
O O 0.0106 0.0060 'International Tables Vol C Tables 4.2.6.8 and 6.1.1.4'
Pt Pt -1.7033 8.3905 'International Tables Vol C Tables 4.2.6.8 and 6.1.1.4'

loop_
_geom_angle_atom_site_label_1
_geom_angle_atom_site_label_2
_geom_angle_atom_site_label_3
_geom_angle
_geom_angle_site_symmetry_1
_geom_angle_site_symmetry_3
_geom_angle_publ_flag
N1 Pt1 O2 89.9(3) . . ?
N1 Pt1 N3 174.8(4) . . ?
O2 Pt1 N3 87.7(4) . . ?
N1 Pt1 N4 89.0(4) . . ?
O2 Pt1 N4 178.7(4) . . ?
N3 Pt1 N4 93.4(4) . . ?
N1 Pt1 C11 89.4(4) . . ?
O2 Pt1 C11 93.0(4) . . ?
N3 Pt1 C11 86.2(4) . . ?
N4 Pt1 C11 86.3(4) . . ?
N1 Pt1 Pt2 85.1(2) . . ?
O2 Pt1 Pt2 87.1(3) . . ?
N3 Pt1 Pt2 99.3(3) . . ?
N4 Pt1 Pt2 93.5(3) . . ?
C11 Pt1 Pt2 174.5(3) . . ?
N2 Pt2 O1 91.6(4) . . ?
N2 Pt2 N5 91.3(4) . . ?
O1 Pt2 N5 173.6(4) . . ?
N2 Pt2 N6 171.8(4) . . ?
O1 Pt2 N6 92.3(4) . . ?
N5 Pt2 N6 84.1(4) . . ?
N2 Pt2 Pt1 78.3(3) . . ?
O1 Pt2 Pt1 80.1(3) . . ?
N5 Pt2 Pt1 106.1(3) . . ?
N6 Pt2 Pt1 109.5(3) . . ?
C1 O1 Pt2 125.8(8) . . ?
C6 N2 Pt2 130.2(9) . . ?
C6 N2 H2 114.9 . . ?
Pt2 N2 H2 114.9 . . ?
Pt1 N3 H3D 109.5 . . ?
Pt1 N3 H3F 109.5 . . ?
H3D N3 H3F 109.5 . . ?
Pt1 N3 H3E 109.5 . . ?
H3D N3 H3E 109.5 . . ?
H3F N3 H3E 109.5 . . ?
Pt1 N4 H4F 109.5 . . ?
Pt1 N4 H4D 109.5 . . ?
H4F N4 H4D 109.5 . . ?
Pt1 N4 H4E 109.5 . . ?
H4F N4 H4E 109.5 . . ?
H4D N4 H4E 109.5 . . ?
C16' N5 Pt2 110.8(11) . . ?
C16 N5 Pt2 107.4(11) . . ?
C16' N5 H5A 131.0 . . ?
C16 N5 H5A 110.2 . . ?
Pt2 N5 H5A 110.2 . . ?
C16' N5 H5B 80.8 . . ?
C16 N5 H5B 110.2 . . ?
Pt2 N5 H5B 110.2 . . ?
H5A N5 H5B 108.5 . . ?
C17 N6 Pt2 106.4(8) . . ?
C17' N6 Pt2 107.3(8) . . ?
C17' N6 H6A 133.0 . . ?
Pt2 N6 H6A 110.4 . . ?
C17' N6 H6B 82.5 . . ?
Pt2 N6 H6B 110.4 . . ?
O6 N7 O4 126.0(13) . . ?
O6 N7 O5 119.0(11) . . ?
O4 N7 O5 115.0(11) . . ?
O8 N8 O7 151.8(16) . . ?
O8 N8 O9 103.6(11) . . ?
O7 N8 O9 100.6(11) . . ?
O10 N9 O12 122.6(10) . . ?
O10 N9 O11 121.0(11) . . ?
O12 N9 O11 116.4(10) . . ?
C1 N1 Pt1 120.2(7) . . ?
C1 N1 H1 119.9 . . ?
Pt1 N1 H1 119.9 . . ?
C6 O2 Pt1 117.6(7) . . ?
H13D O13 H13C 109.3 . . ?
O1 C1 N1 122.5(11) . . ?
O1 C1 C2 123.8(13) . . ?
N1 C1 C2 113.7(11) . . ?
C1 C2 C4 111.5(12) . . ?
C1 C2 C3 111.1(12) . . ?
C4 C2 C3 109.6(13) . . ?
C1 C2 C5 106.2(11) . . ?
C4 C2 C5 107.3(11) . . ?
C3 C2 C5 111.1(14) . . ?
C2 C3 H3A 109.5 . . ?
C2 C3 H3B 109.5 . . ?
H3A C3 H3B 109.5 . . ?
C2 C3 H3C 109.5 . . ?
H3A C3 H3C 109.5 . . ?
H3B C3 H3C 109.5 . . ?
C2 C4 H4A 109.5 . . ?
C2 C4 H4B 109.5 . . ?
H4A C4 H4B 109.5 . . ?
C2 C4 H4C 109.5 . . ?
H4A C4 H4C 109.5 . . ?
H4B C4 H4C 109.5 . . ?
C2 C5 H5C 109.5 . . ?
C2 C5 H5D 109.5 . . ?
H5C C5 H5D 109.5 . . ?
C2 C5 H5E 109.5 . . ?
H5C C5 H5E 109.5 . . ?
H5D C5 H5E 109.5 . . ?
N2 C6 O2 122.9(11) . . ?
N2 C6 C7 123.5(12) . . ?
O2 C6 C7 113.6(10) . . ?
C8 C7 C6 110.0(11) . . ?
C8 C7 C10 111.3(11) . . ?
C6 C7 C10 106.7(10) . . ?
C8 C7 C9 109.9(12) . . ?
C6 C7 C9 110.0(10) . . ?
C10 C7 C9 108.9(13) . . ?
C7 C8 H8A 109.5 . . ?
C7 C8 H8B 109.5 . . ?
H8A C8 H8B 109.5 . . ?
C7 C8 H8C 109.5 . . ?
H8A C8 H8C 109.5 . . ?
H8B C8 H8C 109.5 . . ?
C7 C9 H9A 109.5 . . ?
C7 C9 H9B 109.5 . . ?
H9A C9 H9B 109.5 . . ?
C7 C9 H9C 109.5 . . ?
H9A C9 H9C 109.5 . . ?
H9B C9 H9C 109.5 . . ?
C7 C10 H10A 109.5 . . ?
C7 C10 H10B 109.5 . . ?
H10A C10 H10B 109.5 . . ?
C7 C10 H10C 109.5 . . ?
H10A C10 H10C 109.5 . . ?
H10B C10 H10C 109.5 . . ?
C12 C11 C15 105.7(11) . . ?
C12 C11 Pt1 108.8(8) . . ?
C15 C11 Pt1 114.1(9) . . ?
C12 C11 H11 109.4 . . ?
C15 C11 H11 109.4 . . ?
Pt1 C11 H11 109.4 . . ?
O3 C12 C11 126.4(12) . . ?
O3 C12 C13 125.1(13) . . ?
C11 C12 C13 108.4(12) . . ?
C14 C13 C12 104.4(11) . . ?
C14 C13 H13A 110.9 . . ?
C12 C13 H13A 110.9 . . ?
C14 C13 H13B 110.9 . . ?
C12 C13 H13B 110.9 . . ?
H13A C13 H13B 108.9 . . ?
C13 C14 C15 103.5(11) . . ?
C13 C14 H14A 111.1 . . ?
C15 C14 H14A 111.1 . . ?
C13 C14 H14B 111.1 . . ?
C15 C14 H14B 111.1 . . ?
H14A C14 H14B 109.0 . . ?
C11 C15 C14 102.4(10) . . ?
C11 C15 H15A 111.3 . . ?
C14 C15 H15A 111.3 . . ?
C11 C15 H15B 111.3 . . ?
C14 C15 H15B 111.3 . . ?
H15A C15 H15B 109.2 . . ?
C17 C16 N5 106.1(17) . . ?
C17 C16 C21 107.6(18) . . ?
N5 C16 C21 107.9(18) . . ?
C17 C16 H16 111.6 . . ?
N5 C16 H16 111.6 . . ?
C21 C16 H16 111.6 . . ?
N6 C17 C18 111.9(14) . . ?
N6 C17 C16 101.5(17) . . ?
C18 C17 C16 105.6(17) . . ?
N6 C17 H17 112.4 . . ?
C18 C17 H17 112.4 . . ?
C16 C17 H17 112.4 . . ?
C19 C18 C17 112.8(14) . . ?
C19 C18 H18A 109.0 . . ?
C17 C18 H18A 109.0 . . ?
C19 C18 H18B 109.0 . . ?
C17 C18 H18B 109.0 . . ?
H18A C18 H18B 107.8 . . ?
C18 C19 C20 103.4(17) . . ?
C18 C19 H19A 111.1 . . ?
C20 C19 H19A 111.1 . . ?
C18 C19 H19B 111.1 . . ?
C20 C19 H19B 111.1 . . ?
H19A C19 H19B 109.0 . . ?
C19 C20 C21 111.8(18) . . ?
C19 C20 H20A 109.2 . . ?
C21 C20 H20A 109.2 . . ?
C19 C20 H20B 109.2 . . ?
C21 C20 H20B 109.2 . . ?
H20A C20 H20B 107.9 . . ?
C20 C21 C16 102.7(17) . . ?
C20 C21 H21A 111.2 . . ?
C16 C21 H21A 111.2 . . ?
C20 C21 H21B 111.2 . . ?
C16 C21 H21B 111.2 . . ?
H21A C21 H21B 109.1 . . ?
N5 C16' C17' 102.1(17) . . ?
N5 C16' H16' 108.8 . . ?
C17' C16' H16' 108.8 . . ?
C16' C17' N6 111.0(19) . . ?
C16' C17' H17' 108.1 . . ?
N6 C17' H17' 108.1 . . ?
C20' C19' H19C 108.7 . . ?
C20' C19' H19D 108.7 . . ?
H19C C19' H19D 107.6 . . ?
C19' C20' H20C 111.4 . . ?
C19' C20' H20D 111.4 . . ?
H20C C20' H20D 109.2 . . ?
O14 C22 C23 128.5(18) . . ?
O14 C22 C26 121.2(18) . . ?
C23 C22 C26 107(2) . . ?
C22 C23 C24 109(2) . . ?
C22 C23 H23A 110.0 . . ?
C24 C23 H23A 110.0 . . ?
C22 C23 H23B 110.0 . . ?
C24 C23 H23B 110.0 . . ?
H23A C23 H23B 108.4 . . ?
C25 C24 C23 102(2) . . ?
C25 C24 H24A 111.3 . . ?
C23 C24 H24A 111.3 . . ?
C25 C24 H24B 111.3 . . ?
C23 C24 H24B 111.3 . . ?
H24A C24 H24B 109.2 . . ?
C26 C25 C24 116(2) . . ?
C26 C25 H25A 108.4 . . ?
C24 C25 H25A 108.4 . . ?
C26 C25 H25B 108.4 . . ?
C24 C25 H25B 108.4 . . ?
H25A C25 H25B 107.4 . . ?
C25 C26 C22 101(2) . . ?
C25 C26 H26A 111.5 . . ?
C22 C26 H26A 111.5 . . ?
C25 C26 H26B 111.5 . . ?
C22 C26 H26B 111.5 . . ?
H26A C26 H26B 109.3 . . ?

loop_
_geom_bond_atom_site_label_1
_geom_bond_atom_site_label_2
_geom_bond_distance
_geom_bond_site_symmetry_2
_geom_bond_publ_flag
Pt1 N1 1.999(8) . ?
Pt1 O2 2.006(8) . ?
Pt1 N3 2.019(9) . ?
Pt1 N4 2.027(9) . ?
Pt1 C11 2.132(12) . ?
Pt1 Pt2 2.7157(8) . ?
Pt2 N2 1.984(9) . ?
Pt2 O1 1.999(9) . ?
Pt2 N5 2.022(10) . ?
Pt2 N6 2.054(9) . ?
O1 C1 1.295(16) . ?
N2 C6 1.274(15) . ?
N2 H2 0.8800 . ?
N3 H3D 0.9100 . ?
N3 H3F 0.9100 . ?
N3 H3E 0.9100 . ?
N4 H4F 0.9100 . ?
N4 H4D 0.9100 . ?
N4 H4E 0.9100 . ?
N5 C16' 1.51(3) . ?
N5 C16 1.55(3) . ?
N5 H5A 0.9200 . ?
N5 H5B 0.9200 . ?
N6 C17 1.500(17) . ?
N6 C17' 1.54(3) . ?
N6 H6A 0.9200 . ?
N6 H6B 0.9200 . ?
N7 O6 1.183(12) . ?
N7 O4 1.249(11) . ?
N7 O5 1.253(11) . ?
N8 O8 1.106(12) . ?
N8 O7 1.179(12) . ?
N8 O9 1.448(13) . ?
N9 O10 1.219(13) . ?
N9 O12 1.257(14) . ?
N9 O11 1.294(12) . ?
N1 C1 1.310(16) . ?
N1 H1 0.8800 . ?
O2 C6 1.303(15) . ?
O3 C12 1.210(16) . ?
O13 H13D 0.9900 . ?
O13 H13C 0.9917 . ?
O14 C22 1.231(16) . ?
C1 C2 1.509(16) . ?
C2 C4 1.515(19) . ?
C2 C3 1.52(2) . ?
C2 C5 1.56(2) . ?
C3 H3A 0.9800 . ?
C3 H3B 0.9800 . ?
C3 H3C 0.9800 . ?
C4 H4A 0.9800 . ?
C4 H4B 0.9800 . ?
C4 H4C 0.9800 . ?
C5 H5C 0.9800 . ?
C5 H5D 0.9800 . ?
C5 H5E 0.9800 . ?
C6 C7 1.543(17) . ?
C7 C8 1.50(2) . ?
C7 C10 1.544(19) . ?
C7 C9 1.57(2) . ?
C8 H8A 0.9800 . ?
C8 H8B 0.9800 . ?
C8 H8C 0.9800 . ?
C9 H9A 0.9800 . ?
C9 H9B 0.9800 . ?
C9 H9C 0.9800 . ?
C10 H10A 0.9800 . ?
C10 H10B 0.9800 . ?
C10 H10C 0.9800 . ?
C11 C12 1.486(18) . ?
C11 C15 1.523(17) . ?
C11 H11 1.0000 . ?
C12 C13 1.522(18) . ?
C13 C14 1.49(2) . ?
C13 H13A 0.9900 . ?
C13 H13B 0.9900 . ?
C14 C15 1.551(14) . ?
C14 H14A 0.9900 . ?
C14 H14B 0.9900 . ?
C15 H15A 0.9900 . ?
C15 H15B 0.9900 . ?
C16 C17 1.541(18) . ?
C16 C21 1.58(3) . ?
C16 H16 1.0000 . ?
C17 C18 1.535(17) . ?
C17 H17 1.0000 . ?
C18 C19 1.534(13) . ?
C18 H18A 0.9900 . ?
C18 H18B 0.9900 . ?
C19 C20 1.548(18) . ?
C19 H19A 0.9900 . ?
C19 H19B 0.9900 . ?
C20 C21 1.573(17) . ?
C20 H20A 0.9900 . ?
C20 H20B 0.9900 . ?
C21 H21A 0.9900 . ?
C21 H21B 0.9900 . ?
C16' C17' 1.540(18) . ?
C16' H16' 1.0000 . ?
C17' H17' 1.0000 . ?
C19' C20' 1.543(18) . ?
C19' H19C 0.9900 . ?
C19' H19D 0.9900 . ?
C20' H20C 0.9900 . ?
C20' H20D 0.9900 . ?
C22 C23 1.524(17) . ?
C22 C26 1.532(18) . ?
C23 C24 1.529(18) . ?
C23 H23A 0.9900 . ?
C23 H23B 0.9900 . ?
C24 C25 1.488(19) . ?
C24 H24A 0.9900 . ?
C24 H24B 0.9900 . ?
C25 C26 1.487(19) . ?
C25 H25A 0.9900 . ?
C25 H25B 0.9900 . ?
C26 H26A 0.9900 . ?
C26 H26B 0.9900 . ?

loop_
_geom_hbond_atom_site_label_D
_geom_hbond_atom_site_label_H
_geom_hbond_atom_site_label_A
_geom_hbond_distance_DH
_geom_hbond_distance_HA
_geom_hbond_distance_DA
_geom_hbond_angle_DHA
_geom_hbond_site_symmetry_A
O13 H13D O12 0.99 1.89 2.821(16) 154.7 2_666
N6 H6B O4 0.92 2.44 3.313(15) 157.6 1_565
N6 H6A O13 0.92 2.00 2.797(17) 144.5 1_565
N5 H5B O7 0.92 2.08 2.984(19) 165.7 2_676
N5 H5A O11 0.92 2.62 3.232(14) 124.6 2_776
N5 H5A O12 0.92 2.10 2.990(14) 163.9 2_776
N4 H4D O5 0.91 2.05 2.938(14) 163.7 1_565
N4 H4F O4 0.91 2.14 2.955(14) 148.7 2_666
N3 H3E O11 0.91 2.26 2.945(14) 131.2 2_776
N3 H3E O5 0.91 2.26 2.924(12) 129.7 1_565
N3 H3D O12 0.91 2.47 3.101(16) 127.1 2_776
N2 H2 O7 0.88 2.19 2.995(19) 152.5 1_554
N4 H4E O3 0.91 2.04 2.823(15) 143.9 .
N3 H3F O11 0.91 2.06 2.928(14) 159.4 .

loop_
_geom_torsion_atom_site_label_1
_geom_torsion_atom_site_label_2
_geom_torsion_atom_site_label_3
_geom_torsion_atom_site_label_4
_geom_torsion
_geom_torsion_site_symmetry_1
_geom_torsion_site_symmetry_2
_geom_torsion_site_symmetry_3
_geom_torsion_site_symmetry_4
_geom_torsion_publ_flag
N1 Pt1 Pt2 N2 -76.2(4) . . . . ?
O2 Pt1 Pt2 N2 13.9(4) . . . . ?
N3 Pt1 Pt2 N2 101.1(4) . . . . ?
N4 Pt1 Pt2 N2 -164.9(4) . . . . ?
N1 Pt1 Pt2 O1 17.6(4) . . . . ?
O2 Pt1 Pt2 O1 107.7(4) . . . . ?
N3 Pt1 Pt2 O1 -165.1(4) . . . . ?
N4 Pt1 Pt2 O1 -71.1(4) . . . . ?
N1 Pt1 Pt2 N5 -164.1(4) . . . . ?
O2 Pt1 Pt2 N5 -74.0(4) . . . . ?
N3 Pt1 Pt2 N5 13.2(4) . . . . ?
N4 Pt1 Pt2 N5 107.2(4) . . . . ?
N1 Pt1 Pt2 N6 106.5(4) . . . . ?
O2 Pt1 Pt2 N6 -163.4(4) . . . . ?
N3 Pt1 Pt2 N6 -76.2(4) . . . . ?
N4 Pt1 Pt2 N6 17.8(4) . . . . ?
N2 Pt2 O1 C1 54.2(11) . . . . ?
N6 Pt2 O1 C1 -133.0(10) . . . . ?
Pt1 Pt2 O1 C1 -23.6(10) . . . . ?
O1 Pt2 N2 C6 -96.3(12) . . . . ?
Pt1 Pt2 N2 C6 -16.8(11) . . . . ?
N2 Pt2 N5 C16' 148.0(14) . . . . ?
N6 Pt2 N5 C16' -25.2(14) . . . . ?
Pt1 Pt2 N5 C16' -133.8(14) . . . . ?
N2 Pt2 N5 C16 -179.4(14) . . . . ?
N6 Pt2 N5 C16 7.4(13) . . . . ?
Pt1 Pt2 N5 C16 -101.3(13) . . . . ?
O1 Pt2 N6 C17 -147.7(12) . . . . ?
Pt1 Pt2 N6 C17 132.0(12) . . . . ?
O1 Pt2 N6 C17' -179.3(13) . . . . ?
Pt1 Pt2 N6 C17' 100.5(12) . . . . ?
O2 Pt1 N1 C1 -106.1(9) . . . . ?
N4 Pt1 N1 C1 74.6(9) . . . . ?
C11 Pt1 N1 C1 160.9(9) . . . . ?
Pt2 Pt1 N1 C1 -19.0(8) . . . . ?
N1 Pt1 O2 C6 67.9(9) . . . . ?
N3 Pt1 O2 C6 -116.7(9) . . . . ?
C11 Pt1 O2 C6 157.2(9) . . . . ?
Pt2 Pt1 O2 C6 -17.3(8) . . . . ?
Pt2 O1 C1 N1 16.9(17) . . . . ?
Pt2 O1 C1 C2 -164.5(10) . . . . ?
Pt1 N1 C1 O1 8.2(16) . . . . ?
Pt1 N1 C1 C2 -170.6(8) . . . . ?
O1 C1 C2 C4 -0.9(19) . . . . ?
N1 C1 C2 C4 177.8(12) . . . . ?
O1 C1 C2 C3 -123.4(15) . . . . ?
N1 C1 C2 C3 55.3(16) . . . . ?
O1 C1 C2 C5 115.7(14) . . . . ?
N1 C1 C2 C5 -65.6(15) . . . . ?
Pt2 N2 C6 O2 8.6(19) . . . . ?
Pt2 N2 C6 C7 -168.3(9) . . . . ?
Pt1 O2 C6 N2 11.3(16) . . . . ?
Pt1 O2 C6 C7 -171.5(8) . . . . ?
N2 C6 C7 C8 -139.4(13) . . . . ?
O2 C6 C7 C8 43.4(14) . . . . ?
N2 C6 C7 C10 99.7(14) . . . . ?
O2 C6 C7 C10 -77.5(14) . . . . ?
N2 C6 C7 C9 -18.3(19) . . . . ?
O2 C6 C7 C9 164.5(12) . . . . ?
N1 Pt1 C11 C12 -27.0(9) . . . . ?
O2 Pt1 C11 C12 -116.9(9) . . . . ?
N3 Pt1 C11 C12 155.7(9) . . . . ?
N4 Pt1 C11 C12 62.0(9) . . . . ?
N1 Pt1 C11 C15 90.7(8) . . . . ?
O2 Pt1 C11 C15 0.8(8) . . . . ?
N3 Pt1 C11 C15 -86.6(9) . . . . ?
N4 Pt1 C11 C15 179.7(9) . . . . ?
C15 C11 C12 O3 168.7(14) . . . . ?
Pt1 C11 C12 O3 -68.4(16) . . . . ?
C15 C11 C12 C13 -9.4(14) . . . . ?
Pt1 C11 C12 C13 113.5(10) . . . . ?
O3 C12 C13 C14 166.2(14) . . . . ?
C11 C12 C13 C14 -15.7(15) . . . . ?
C12 C13 C14 C15 33.9(15) . . . . ?
C12 C11 C15 C14 29.7(14) . . . . ?
Pt1 C11 C15 C14 -89.8(12) . . . . ?
C13 C14 C15 C11 -39.6(15) . . . . ?
C16' N5 C16 C17 62(2) . . . . ?
Pt2 N5 C16 C17 -40(2) . . . . ?
C16' N5 C16 C21 -53(3) . . . . ?
Pt2 N5 C16 C21 -154.9(12) . . . . ?
C17' N6 C17 C18 -70(2) . . . . ?
Pt2 N6 C17 C18 -166.4(13) . . . . ?
C17' N6 C17 C16 42.1(19) . . . . ?
Pt2 N6 C17 C16 -54.1(18) . . . . ?
N5 C16 C17 N6 62(2) . . . . ?
C21 C16 C17 N6 176.8(16) . . . . ?
N5 C16 C17 C18 178.5(16) . . . . ?
C21 C16 C17 C18 -66(2) . . . . ?
N6 C17 C18 C19 175.1(17) . . . . ?
C16 C17 C18 C19 65(2) . . . . ?
C17 C18 C19 C20 -62(2) . . . . ?
C18 C19 C20 C21 63(3) . . . . ?
C19 C20 C21 C16 -67(2) . . . . ?
C17 C16 C21 C20 66(2) . . . . ?
N5 C16 C21 C20 -179.6(16) . . . . ?
C16 N5 C16' C17' -42(2) . . . . ?
Pt2 N5 C16' C17' 47(2) . . . . ?
N5 C16' C17' N6 -52(3) . . . . ?
C17 N6 C17' C16' -60(2) . . . . ?
Pt2 N6 C17' C16' 33(2) . . . . ?
O14 C22 C23 C24 180(3) . . . . ?
C26 C22 C23 C24 -20(3) . . . . ?
C22 C23 C24 C25 9(3) . . . . ?
C23 C24 C25 C26 6(4) . . . . ?
C24 C25 C26 C22 -18(4) . . . . ?
O14 C22 C26 C25 -176(3) . . . . ?
C23 C22 C26 C25 22(3) . . . . ?
